data_4309097
loop_
_publ_author_name
'Yu-Bin Dong'
'Hai-Ying Wang'
'Jian-Ping Ma'
'Da-Zhong Shen'
'Ru-Qi Huang'

_publ_section_title
;
Synthesis and Characterization of New Coordination Polymers Generated from
Bent Bis(Cyanophenyl)oxadiazole Ligands and Ag(I) Salts
;
_journal_name_full 'Inorganic Chemistry'
_journal_page_first 4679
_journal_page_last 4692
_journal_paper_doi 10.1021/ic050218s
_journal_volume 44
_journal_year 2005
_chemical_formula_sum 'C17 H8 Ag F3 N4 O4 S'
_chemical_formula_weight 529.20
_chemical_name_systematic
; 
 ? 
;
_space_group_IT_number 14
_symmetry_cell_setting monoclinic
_symmetry_space_group_name_Hall '-P 2yn'
_symmetry_space_group_name_H-M 'P 1 21/n 1'
_atom_sites_solution_hydrogens geom
_atom_sites_solution_primary direct
_atom_sites_solution_secondary difmap
_audit_creation_method SHELXL-97
_cell_angle_alpha 90.00
_cell_angle_beta 108.071(4)
_cell_angle_gamma 90.00
_cell_formula_units_Z 4
_cell_length_a 7.559(2)
_cell_length_b 23.739(6)
_cell_length_c 10.426(3)
_cell_measurement_reflns_used 2440
_cell_measurement_temperature 293(2)
_cell_measurement_theta_max 24.124
_cell_measurement_theta_min 2.276
_cell_volume 1778.6(8)
_computing_cell_refinement 'Bruker SMART'
_computing_data_collection 'Bruker SMART'
_computing_data_reduction 'Bruker SAINT'
_computing_molecular_graphics 'Bruker SHELXTL'
_computing_publication_material 'Bruker SHELXTL'
_computing_structure_refinement 'SHELXL-97 (Sheldrick, 1997)'
_computing_structure_solution 'SHELXS-97 (Sheldrick, 1990)'
_diffrn_ambient_temperature 293(2)
_diffrn_measured_fraction_theta_full 0.989
_diffrn_measured_fraction_theta_max 0.989
_diffrn_measurement_device_type 'CCD area detector'
_diffrn_measurement_method 'phi and omega scans'
_diffrn_radiation_monochromator graphite
_diffrn_radiation_source 'fine-focus sealed tube'
_diffrn_radiation_type MoK\a
_diffrn_radiation_wavelength 0.71073
_diffrn_reflns_av_R_equivalents 0.0435
_diffrn_reflns_av_sigmaI/netI 0.0593
_diffrn_reflns_limit_h_max 9
_diffrn_reflns_limit_h_min -9
_diffrn_reflns_limit_k_max 30
_diffrn_reflns_limit_k_min -29
_diffrn_reflns_limit_l_max 13
_diffrn_reflns_limit_l_min -6
_diffrn_reflns_number 10364
_diffrn_reflns_theta_full 27.05
_diffrn_reflns_theta_max 27.05
_diffrn_reflns_theta_min 1.72
_exptl_absorpt_coefficient_mu 1.317
_exptl_absorpt_correction_T_max 0.9252
_exptl_absorpt_correction_T_min 0.6143
_exptl_absorpt_correction_type multi-scan
_exptl_absorpt_process_details sadabs
_exptl_crystal_colour colourless
_exptl_crystal_density_diffrn 1.976
_exptl_crystal_density_method 'not measured'
_exptl_crystal_description plane
_exptl_crystal_F_000 1040
_exptl_crystal_size_max 0.41
_exptl_crystal_size_mid 0.16
_exptl_crystal_size_min 0.06
_refine_diff_density_max 2.155
_refine_diff_density_min -0.959
_refine_diff_density_rms 0.144
_refine_ls_extinction_method none
_refine_ls_goodness_of_fit_ref 1.083
_refine_ls_hydrogen_treatment mixed
_refine_ls_matrix_type full
_refine_ls_number_parameters 271
_refine_ls_number_reflns 3867
_refine_ls_number_restraints 0
_refine_ls_restrained_S_all 1.083
_refine_ls_R_factor_all 0.0951
_refine_ls_R_factor_gt 0.0740
_refine_ls_shift/su_max 0.001
_refine_ls_shift/su_mean 0.000
_refine_ls_structure_factor_coef Fsqd
_refine_ls_weighting_details 'calc w=1/[\s^2^(Fo^2^)+(0.0992P)^2^+3.9656P] where P=(Fo^2^+2Fc^2^)/3'
_refine_ls_weighting_scheme calc
_refine_ls_wR_factor_gt 0.1760
_refine_ls_wR_factor_ref 0.1883
_reflns_number_gt 3098
_reflns_number_total 3867
_reflns_threshold_expression >2sigma(I)
_cod_data_source_file ic050218ssi20050210_123644_2.cif
_cod_data_source_block 2-41029em
_cod_depositor_comments
;
The following automatic conversions were performed:
'_symmetry_cell_setting' value 'Monoclinic' changed to 'monoclinic'
according to '/home/saulius/struct/CIF-dictionaries/cif_core.dic'
dictionary named 'cif_core.dic' version 2.4.1 from 2010-06-29.

Automatic conversion script
Id: cif_fix_enum 1527 2010-12-29 10:47:43Z saulius 
;
_cod_original_cell_volume 1778.7(8)
_cod_database_code 4309097

loop_
_symmetry_equiv_pos_as_xyz
'x, y, z'
'-x+1/2, y+1/2, -z+1/2'
'-x, -y, -z'
'x-1/2, -y-1/2, z-1/2'

loop_
_atom_site_label
_atom_site_type_symbol
_atom_site_fract_x
_atom_site_fract_y
_atom_site_fract_z
_atom_site_U_iso_or_equiv
_atom_site_adp_type
_atom_site_occupancy
_atom_site_symmetry_multiplicity
_atom_site_calc_flag
_atom_site_refinement_flags
_atom_site_disorder_assembly
_atom_site_disorder_group
Ag1 Ag 0.93487(8) 0.93557(2) 0.54563(5) 0.0389(2) Uani 1 1 d . . .
N1 N 0.9243(12) 1.2087(3) -0.2977(8) 0.068(2) Uani 1 1 d . . .
N2 N 0.9057(7) 1.00666(19) 0.2768(5) 0.0216(10) Uani 1 1 d . . .
N3 N 0.8425(7) 0.95568(19) 0.3152(5) 0.0242(11) Uani 1 1 d . . .
N4 N 0.4389(8) 0.6628(2) 0.0904(6) 0.0380(13) Uani 1 1 d . . .
C1 C 0.6330(9) 0.8449(3) 0.2888(6) 0.0305(14) Uani 1 1 d . . .
H1 H 0.6624 0.8603 0.3750 0.037 Uiso 1 1 calc R . .
C2 C 0.5710(9) 0.7904(3) 0.2649(7) 0.0337(15) Uani 1 1 d . . .
H2 H 0.5601 0.7685 0.3359 0.040 Uiso 1 1 calc R . .
C3 C 0.5243(8) 0.7676(2) 0.1357(7) 0.0266(13) Uani 1 1 d . . .
C4 C 0.4718(9) 0.7095(3) 0.1124(7) 0.0294(13) Uani 1 1 d . . .
C5 C 0.5328(10) 0.8005(3) 0.0285(7) 0.0351(15) Uani 1 1 d . . .
H5 H 0.4968 0.7857 -0.0584 0.042 Uiso 1 1 calc R . .
C6 C 0.5954(10) 0.8558(3) 0.0510(7) 0.0328(15) Uani 1 1 d . . .
H6 H 0.5998 0.8785 -0.0207 0.039 Uiso 1 1 calc R . .
C7 C 0.6510(8) 0.8768(2) 0.1813(6) 0.0252(13) Uani 1 1 d . . .
C8 C 0.7387(8) 0.9326(2) 0.2049(6) 0.0242(12) Uani 1 1 d . . .
C9 C 0.8340(8) 1.0098(2) 0.1483(6) 0.0235(12) Uani 1 1 d . . .
C10 C 0.8533(8) 1.0528(2) 0.0522(6) 0.0254(13) Uani 1 1 d . . .
C11 C 0.7763(9) 1.0437(3) -0.0855(7) 0.0313(14) Uani 1 1 d . . .
H11 H 0.7126 1.0104 -0.1164 0.038 Uiso 1 1 calc R . .
C12 C 0.7940(9) 1.0838(3) -0.1772(7) 0.0345(15) Uani 1 1 d . . .
H12 H 0.7415 1.0778 -0.2694 0.041 Uiso 1 1 calc R . .
C13 C 0.8899(9) 1.1325(3) -0.1302(7) 0.0334(15) Uani 1 1 d . . .
C14 C 0.9086(10) 1.1752(3) -0.2251(8) 0.0432(18) Uani 1 1 d . . .
C15 C 0.9697(10) 1.1423(3) 0.0079(8) 0.0399(16) Uani 1 1 d . . .
H15 H 1.0335 1.1756 0.0383 0.048 Uiso 1 1 calc R . .
C16 C 0.9529(10) 1.1020(3) 0.0989(7) 0.0373(16) Uani 1 1 d . . .
H16 H 1.0079 1.1076 0.1910 0.045 Uiso 1 1 calc R . .
C17 C 0.4793(11) 0.8512(4) 0.6550(8) 0.0463(19) Uani 1 1 d . . .
O1 O 0.7265(6) 0.96496(16) 0.0959(4) 0.0263(9) Uani 1 1 d . . .
O2 O 0.5996(9) 0.9315(3) 0.5414(9) 0.073(2) Uani 1 1 d . . .
O3 O 0.4930(9) 0.9521(3) 0.7366(8) 0.082(2) Uani 1 1 d . . .
O4 O 0.2743(8) 0.9309(3) 0.5177(6) 0.0557(16) Uani 1 1 d . . .
F1 F 0.4566(10) 0.8186(3) 0.5487(6) 0.092(2) Uani 1 1 d . . .
F2 F 0.6458(7) 0.8393(2) 0.7410(6) 0.0666(14) Uani 1 1 d . . .
F3 F 0.3549(7) 0.8368(3) 0.7141(6) 0.089(2) Uani 1 1 d . . .
S1 S 0.4598(2) 0.92544(8) 0.6079(2) 0.0430(5) Uani 1 1 d . . .

loop_
_atom_site_aniso_label
_atom_site_aniso_U_11
_atom_site_aniso_U_22
_atom_site_aniso_U_33
_atom_site_aniso_U_23
_atom_site_aniso_U_13
_atom_site_aniso_U_12
Ag1 0.0476(4) 0.0374(3) 0.0278(3) 0.0009(2) 0.0062(2) -0.0161(2)
N1 0.090(6) 0.061(5) 0.062(5) 0.022(4) 0.037(5) -0.008(4)
N2 0.025(2) 0.021(2) 0.021(2) -0.0013(19) 0.009(2) -0.0043(19)
N3 0.027(3) 0.017(2) 0.027(3) 0.001(2) 0.007(2) -0.0021(19)
N4 0.043(3) 0.032(3) 0.039(3) 0.001(3) 0.012(3) -0.007(2)
C1 0.037(3) 0.037(3) 0.020(3) -0.003(3) 0.013(3) -0.009(3)
C2 0.040(4) 0.032(3) 0.030(3) 0.007(3) 0.012(3) -0.008(3)
C3 0.025(3) 0.023(3) 0.033(3) -0.002(3) 0.011(3) -0.004(2)
C4 0.030(3) 0.026(3) 0.033(4) -0.004(3) 0.010(3) 0.000(3)
C5 0.051(4) 0.031(3) 0.024(3) -0.008(3) 0.014(3) -0.009(3)
C6 0.049(4) 0.023(3) 0.028(3) 0.001(3) 0.014(3) -0.007(3)
C7 0.026(3) 0.027(3) 0.025(3) -0.002(2) 0.011(3) -0.003(2)
C8 0.026(3) 0.022(3) 0.024(3) 0.002(2) 0.007(2) 0.001(2)
C9 0.027(3) 0.020(3) 0.027(3) 0.001(2) 0.013(3) 0.001(2)
C10 0.026(3) 0.025(3) 0.026(3) 0.003(2) 0.011(3) 0.000(2)
C11 0.031(3) 0.035(3) 0.029(3) -0.001(3) 0.011(3) -0.005(3)
C12 0.033(3) 0.045(4) 0.025(3) 0.008(3) 0.006(3) 0.005(3)
C13 0.037(4) 0.029(3) 0.037(4) 0.010(3) 0.017(3) 0.003(3)
C14 0.044(4) 0.044(4) 0.046(4) 0.015(4) 0.022(4) 0.005(3)
C15 0.047(4) 0.032(3) 0.041(4) 0.004(3) 0.014(3) -0.010(3)
C16 0.049(4) 0.036(4) 0.026(3) -0.003(3) 0.011(3) -0.013(3)
C17 0.040(4) 0.071(5) 0.033(4) 0.001(4) 0.017(3) -0.010(4)
O1 0.037(2) 0.023(2) 0.017(2) -0.0011(17) 0.0060(18) -0.0067(18)
O2 0.051(4) 0.064(4) 0.124(7) 0.017(4) 0.056(4) 0.009(3)
O3 0.054(4) 0.097(5) 0.076(5) -0.050(4) -0.008(4) 0.011(4)
O4 0.039(3) 0.089(5) 0.038(3) -0.002(3) 0.010(3) -0.001(3)
F1 0.146(6) 0.059(3) 0.059(4) -0.019(3) 0.014(4) -0.017(3)
F2 0.044(3) 0.089(4) 0.064(3) 0.015(3) 0.013(3) 0.004(3)
F3 0.045(3) 0.150(6) 0.071(4) 0.043(4) 0.016(3) -0.020(3)
S1 0.0272(8) 0.0537(11) 0.0510(12) -0.0155(9) 0.0164(8) -0.0054(8)

loop_
_atom_type_symbol
_atom_type_description
_atom_type_scat_dispersion_real
_atom_type_scat_dispersion_imag
_atom_type_scat_source
C C 0.0033 0.0016 'International Tables Vol C Tables 4.2.6.8 and 6.1.1.4'
H H 0.0000 0.0000 'International Tables Vol C Tables 4.2.6.8 and 6.1.1.4'
N N 0.0061 0.0033 'International Tables Vol C Tables 4.2.6.8 and 6.1.1.4'
O O 0.0106 0.0060 'International Tables Vol C Tables 4.2.6.8 and 6.1.1.4'
S S 0.1246 0.1234 'International Tables Vol C Tables 4.2.6.8 and 6.1.1.4'
F F 0.0171 0.0103 'International Tables Vol C Tables 4.2.6.8 and 6.1.1.4'
Ag Ag -0.8971 1.1015 'International Tables Vol C Tables 4.2.6.8 and 6.1.1.4'

loop_
_geom_angle_atom_site_label_1
_geom_angle_atom_site_label_2
_geom_angle_atom_site_label_3
_geom_angle
_geom_angle_site_symmetry_1
_geom_angle_site_symmetry_3
_geom_angle_publ_flag
N2 Ag1 N3 128.06(16) 3_776 . ?
N2 Ag1 N4 116.85(19) 3_776 4_676 ?
N3 Ag1 N4 112.60(19) . 4_676 ?
N2 Ag1 O2 107.9(2) 3_776 . ?
N3 Ag1 O2 90.7(2) . . ?
N4 Ag1 O2 85.3(2) 4_676 . ?
C9 N2 N3 106.1(5) . . ?
C9 N2 Ag1 138.3(4) . 3_776 ?
N3 N2 Ag1 114.8(3) . 3_776 ?
C8 N3 N2 106.1(5) . . ?
C8 N3 Ag1 137.1(4) . . ?
N2 N3 Ag1 116.8(3) . . ?
C4 N4 Ag1 168.3(5) . 4_575 ?
C2 C1 C7 118.6(6) . . ?
C1 C2 C3 120.9(6) . . ?
C5 C3 C2 120.0(6) . . ?
C5 C3 C4 119.1(6) . . ?
C2 C3 C4 120.9(6) . . ?
N4 C4 C3 175.7(7) . . ?
C3 C5 C6 119.8(6) . . ?
C7 C6 C5 119.2(6) . . ?
C6 C7 C1 121.3(6) . . ?
C6 C7 C8 118.2(6) . . ?
C1 C7 C8 120.4(6) . . ?
N3 C8 O1 111.7(5) . . ?
N3 C8 C7 130.5(6) . . ?
O1 C8 C7 117.6(5) . . ?
N2 C9 O1 112.5(5) . . ?
N2 C9 C10 130.8(5) . . ?
O1 C9 C10 116.6(5) . . ?
C11 C10 C16 120.0(6) . . ?
C11 C10 C9 119.9(5) . . ?
C16 C10 C9 120.1(6) . . ?
C12 C11 C10 120.4(6) . . ?
C13 C12 C11 119.1(6) . . ?
C12 C13 C15 121.3(6) . . ?
C12 C13 C14 119.7(7) . . ?
C15 C13 C14 119.0(6) . . ?
N1 C14 C13 179.2(10) . . ?
C16 C15 C13 119.4(6) . . ?
C15 C16 C10 119.7(7) . . ?
F1 C17 F3 108.3(7) . . ?
F1 C17 F2 106.9(7) . . ?
F3 C17 F2 107.0(6) . . ?
F1 C17 S1 111.3(6) . . ?
F3 C17 S1 111.5(6) . . ?
F2 C17 S1 111.6(6) . . ?
C9 O1 C8 103.5(5) . . ?
S1 O2 Ag1 151.5(5) . . ?
O4 S1 O3 115.2(4) . . ?
O4 S1 O2 113.0(4) . . ?
O3 S1 O2 117.7(5) . . ?
O4 S1 C17 104.2(4) . . ?
O3 S1 C17 101.4(4) . . ?
O2 S1 C17 102.5(4) . . ?

loop_
_geom_bond_atom_site_label_1
_geom_bond_atom_site_label_2
_geom_bond_distance
_geom_bond_site_symmetry_2
_geom_bond_publ_flag
Ag1 N2 2.319(5) 3_776 ?
Ag1 N3 2.333(5) . ?
Ag1 N4 2.380(6) 4_676 ?
Ag1 O2 2.523(6) . ?
N1 C14 1.131(9) . ?
N2 C9 1.282(8) . ?
N2 N3 1.404(6) . ?
N2 Ag1 2.319(5) 3_776 ?
N3 C8 1.296(8) . ?
N4 C4 1.143(8) . ?
N4 Ag1 2.380(6) 4_575 ?
C1 C2 1.372(9) . ?
C1 C7 1.394(9) . ?
C2 C3 1.392(9) . ?
C3 C5 1.382(9) . ?
C3 C4 1.434(8) . ?
C5 C6 1.391(9) . ?
C6 C7 1.384(9) . ?
C7 C8 1.468(8) . ?
C8 O1 1.352(7) . ?
C9 O1 1.348(7) . ?
C9 C10 1.469(8) . ?
C10 C11 1.389(9) . ?
C10 C16 1.392(9) . ?
C11 C12 1.385(9) . ?
C12 C13 1.372(10) . ?
C13 C15 1.397(10) . ?
C13 C14 1.453(9) . ?
C15 C16 1.382(10) . ?
C17 F1 1.319(9) . ?
C17 F3 1.320(9) . ?
C17 F2 1.330(9) . ?
C17 S1 1.823(9) . ?
O2 S1 1.439(6) . ?
O3 S1 1.434(7) . ?
O4 S1 1.432(6) . ?

loop_
_geom_torsion_atom_site_label_1
_geom_torsion_atom_site_label_2
_geom_torsion_atom_site_label_3
_geom_torsion_atom_site_label_4
_geom_torsion
_geom_torsion_site_symmetry_1
_geom_torsion_site_symmetry_2
_geom_torsion_site_symmetry_3
_geom_torsion_site_symmetry_4
_geom_torsion_publ_flag
C9 N2 N3 C8 0.4(6) . . . . ?
Ag1 N2 N3 C8 172.3(4) 3_776 . . . ?
C9 N2 N3 Ag1 -177.8(4) . . . . ?
Ag1 N2 N3 Ag1 -5.9(5) 3_776 . . . ?
N2 Ag1 N3 C8 -170.7(5) 3_776 . . . ?
N4 Ag1 N3 C8 28.0(6) 4_676 . . . ?
O2 Ag1 N3 C8 -57.2(6) . . . . ?
N2 Ag1 N3 N2 6.9(5) 3_776 . . . ?
N4 Ag1 N3 N2 -154.5(4) 4_676 . . . ?
O2 Ag1 N3 N2 120.4(4) . . . . ?
C7 C1 C2 C3 -1.0(10) . . . . ?
C1 C2 C3 C5 -2.6(10) . . . . ?
C1 C2 C3 C4 175.7(6) . . . . ?
Ag1 N4 C4 C3 23(12) 4_575 . . . ?
C5 C3 C4 N4 56(10) . . . . ?
C2 C3 C4 N4 -123(10) . . . . ?
C2 C3 C5 C6 2.6(10) . . . . ?
C4 C3 C5 C6 -175.7(6) . . . . ?
C3 C5 C6 C7 1.0(10) . . . . ?
C5 C6 C7 C1 -4.7(10) . . . . ?
C5 C6 C7 C8 172.3(6) . . . . ?
C2 C1 C7 C6 4.6(10) . . . . ?
C2 C1 C7 C8 -172.3(6) . . . . ?
N2 N3 C8 O1 -0.8(6) . . . . ?
Ag1 N3 C8 O1 177.0(4) . . . . ?
N2 N3 C8 C7 173.1(6) . . . . ?
Ag1 N3 C8 C7 -9.2(11) . . . . ?
C6 C7 C8 N3 -160.5(7) . . . . ?
C1 C7 C8 N3 16.4(10) . . . . ?
C6 C7 C8 O1 13.0(9) . . . . ?
C1 C7 C8 O1 -170.0(6) . . . . ?
N3 N2 C9 O1 0.0(6) . . . . ?
Ag1 N2 C9 O1 -168.9(4) 3_776 . . . ?
N3 N2 C9 C10 -178.6(6) . . . . ?
Ag1 N2 C9 C10 12.5(10) 3_776 . . . ?
N2 C9 C10 C11 173.0(6) . . . . ?
O1 C9 C10 C11 -5.6(8) . . . . ?
N2 C9 C10 C16 -5.2(10) . . . . ?
O1 C9 C10 C16 176.2(6) . . . . ?
C16 C10 C11 C12 -1.6(10) . . . . ?
C9 C10 C11 C12 -179.8(6) . . . . ?
C10 C11 C12 C13 0.6(10) . . . . ?
C11 C12 C13 C15 0.0(11) . . . . ?
C11 C12 C13 C14 -179.6(6) . . . . ?
C12 C13 C14 N1 178(100) . . . . ?
C15 C13 C14 N1 -2(62) . . . . ?
C12 C13 C15 C16 0.5(11) . . . . ?
C14 C13 C15 C16 -179.9(7) . . . . ?
C13 C15 C16 C10 -1.5(11) . . . . ?
C11 C10 C16 C15 2.1(10) . . . . ?
C9 C10 C16 C15 -179.7(6) . . . . ?
N2 C9 O1 C8 -0.5(6) . . . . ?
C10 C9 O1 C8 178.3(5) . . . . ?
N3 C8 O1 C9 0.8(6) . . . . ?
C7 C8 O1 C9 -174.0(5) . . . . ?
N2 Ag1 O2 S1 -45.6(8) 3_776 . . . ?
N3 Ag1 O2 S1 -176.3(8) . . . . ?
N4 Ag1 O2 S1 71.1(8) 4_676 . . . ?
Ag1 O2 S1 O4 178.0(7) . . . . ?
Ag1 O2 S1 O3 39.7(10) . . . . ?
Ag1 O2 S1 C17 -70.6(9) . . . . ?
F1 C17 S1 O4 61.4(6) . . . . ?
F3 C17 S1 O4 -59.7(6) . . . . ?
F2 C17 S1 O4 -179.3(5) . . . . ?
F1 C17 S1 O3 -178.7(6) . . . . ?
F3 C17 S1 O3 60.2(6) . . . . ?
F2 C17 S1 O3 -59.3(6) . . . . ?
F1 C17 S1 O2 -56.6(7) . . . . ?
F3 C17 S1 O2 -177.7(6) . . . . ?
F2 C17 S1 O2 62.7(7) . . . . ?
